data_7218430
loop_
_publ_author_name
'Xie, Jing-Bo'
'Bao, Jia-Jing'
'Li, Hong-Xi'
'Tan, Da-Wei'
'Li, Hai-Yan'
'Lang, Jian-Ping'

_publ_section_title
;
 An efficient approach to the ammoxidation of alcohols to nitriles and the
 aerobic oxidation of alcohols to aldehydes in water using Cu(II)/pypzacac
 complexes as catalysts
;
_journal_name_full 'RSC Adv.'
_journal_paper_doi 10.1039/C4RA11743C
_journal_year 2014
_chemical_formula_moiety 'C43 H41 Cl Cu2 N12 O12, 2(Cl O4), C O H4'
_chemical_formula_sum 'C44 H45 Cl3 Cu2 N12 O21'
_chemical_formula_weight 1311.35
_chemical_name_systematic
; 
 ? 
;
_space_group_IT_number 2
_symmetry_cell_setting triclinic
_symmetry_space_group_name_Hall '-P 1'
_symmetry_space_group_name_H-M 'P -1'
_atom_sites_solution_hydrogens geom
_atom_sites_solution_primary direct
_atom_sites_solution_secondary difmap
_audit_creation_method SHELXL-97
_cell_angle_alpha 75.840(3)
_cell_angle_beta 79.165(2)
_cell_angle_gamma 78.964(2)
_cell_formula_units_Z 2
_cell_length_a 13.2169(3)
_cell_length_b 14.6198(5)
_cell_length_c 15.2117(5)
_cell_measurement_reflns_used 12364
_cell_measurement_temperature 223(2)
_cell_measurement_theta_max 73.7790
_cell_measurement_theta_min 3.1550
_cell_volume 2766.38(15)
_computing_cell_refinement
;
CrysAlisPro, Agilent Technologies,
Version 1.171.36.28 (release 01-02-2013 CrysAlis171 .NET)
(compiled Feb  1 2013,16:14:44)
;
_computing_data_collection
;
CrysAlisPro, Agilent Technologies,
Version 1.171.36.28 (release 01-02-2013 CrysAlis171 .NET)
(compiled Feb  1 2013,16:14:44)
;
_computing_data_reduction
;
CrysAlisPro, Agilent Technologies,
Version 1.171.36.28 (release 01-02-2013 CrysAlis171 .NET)
(compiled Feb  1 2013,16:14:44)
;
_computing_structure_refinement 'SHELXL-97 (Sheldrick, 1997)'
_computing_structure_solution 'SHELXS-97 (Sheldrick, 1990)'
_diffrn_ambient_temperature 223(2)
_diffrn_detector_area_resol_mean 10.4692
_diffrn_measured_fraction_theta_full 1.000
_diffrn_measured_fraction_theta_max 1.000
_diffrn_measurement_device_type 'Xcalibur, Atlas, Gemini'
_diffrn_measurement_method '\w scans'
_diffrn_radiation_monochromator graphite
_diffrn_radiation_source 'fine-focus sealed tube'
_diffrn_radiation_type CuK\a
_diffrn_radiation_wavelength 1.54178
_diffrn_reflns_av_R_equivalents 0.0407
_diffrn_reflns_av_sigmaI/netI 0.0378
_diffrn_reflns_limit_h_max 10
_diffrn_reflns_limit_h_min -15
_diffrn_reflns_limit_k_max 17
_diffrn_reflns_limit_k_min -17
_diffrn_reflns_limit_l_max 18
_diffrn_reflns_limit_l_min -18
_diffrn_reflns_number 24860
_diffrn_reflns_theta_full 67.07
_diffrn_reflns_theta_max 67.07
_diffrn_reflns_theta_min 3.15
_exptl_absorpt_coefficient_mu 3.044
_exptl_absorpt_correction_T_max 0.4642
_exptl_absorpt_correction_T_min 0.3134
_exptl_absorpt_correction_type multi-scan
_exptl_absorpt_process_details 'Jacobson, R. (1998) Private communication'
_exptl_crystal_colour blue
_exptl_crystal_density_diffrn 1.574
_exptl_crystal_density_method 'not measured'
_exptl_crystal_description block
_exptl_crystal_F_000 1340
_exptl_crystal_size_max 0.50
_exptl_crystal_size_mid 0.40
_exptl_crystal_size_min 0.30
_refine_diff_density_max 2.856
_refine_diff_density_min -1.468
_refine_diff_density_rms 0.131
_refine_ls_extinction_method none
_refine_ls_goodness_of_fit_ref 1.052
_refine_ls_hydrogen_treatment constr
_refine_ls_matrix_type full
_refine_ls_number_parameters 760
_refine_ls_number_reflns 9869
_refine_ls_number_restraints 7
_refine_ls_restrained_S_all 1.053
_refine_ls_R_factor_all 0.0789
_refine_ls_R_factor_gt 0.0717
_refine_ls_shift/su_max 0.000
_refine_ls_shift/su_mean 0.000
_refine_ls_structure_factor_coef Fsqd
_refine_ls_weighting_details 'calc w=1/[\s^2^(Fo^2^)+(0.1430P)^2^+6.9205P] where P=(Fo^2^+2Fc^2^)/3'
_refine_ls_weighting_scheme calc
_refine_ls_wR_factor_gt 0.2186
_refine_ls_wR_factor_ref 0.2267
_reflns_number_gt 8585
_reflns_number_total 9869
_reflns_threshold_expression >2sigma(I)
_cod_data_source_file c4ra11743c2.cif
_cod_data_source_block 4
_cod_database_code 7218430

loop_
_symmetry_equiv_pos_as_xyz
'x, y, z'
'-x, -y, -z'

loop_
_atom_site_label
_atom_site_type_symbol
_atom_site_fract_x
_atom_site_fract_y
_atom_site_fract_z
_atom_site_U_iso_or_equiv
_atom_site_adp_type
_atom_site_occupancy
_atom_site_symmetry_multiplicity
_atom_site_calc_flag
_atom_site_refinement_flags
_atom_site_disorder_assembly
_atom_site_disorder_group
Cu1 Cu 0.37245(5) 0.07469(4) 0.32124(4) 0.0268(2) Uani 1 1 d . . .
Cu2 Cu 0.09432(4) 0.35705(4) 0.27659(4) 0.02433(19) Uani 1 1 d . . .
Cl1 Cl 0.60564(13) 0.37065(11) 0.17030(10) 0.0553(4) Uani 1 1 d . . .
Cl2 Cl 0.07041(8) 0.21954(7) 0.51585(7) 0.0307(3) Uani 1 1 d . . .
Cl3 Cl 0.5000 0.5000 0.5000 0.0962(12) Uani 1 2 d SD . .
Cl4 Cl 0.9815(3) 0.9672(3) 0.0254(3) 0.0756(9) Uiso 0.50 1 d PD . .
O1 O 0.6456(4) 0.0385(4) 0.1708(3) 0.0715(14) Uani 1 1 d . . .
O2 O 0.6139(4) 0.0484(4) 0.0287(3) 0.0700(14) Uani 1 1 d D . .
O3 O 0.2071(3) -0.2021(3) 0.5278(3) 0.0456(9) Uani 1 1 d . . .
O4 O 0.2554(3) -0.2026(3) 0.3779(3) 0.0485(9) Uani 1 1 d . . .
O5 O 0.3701(2) 0.1980(2) 0.3530(2) 0.0275(6) Uani 1 1 d . . .
O6 O 0.2204(2) 0.2613(2) 0.3021(2) 0.0258(6) Uani 1 1 d . . .
O7 O 0.2226(3) 0.6520(3) 0.1663(3) 0.0557(11) Uani 1 1 d . . .
O8 O 0.0805(3) 0.6273(3) 0.1205(3) 0.0500(9) Uani 1 1 d . . .
O9 O 0.5754(6) 0.3095(4) 0.2518(4) 0.0928(19) Uani 1 1 d . . .
O10 O 0.6472(5) 0.3234(5) 0.0982(4) 0.0849(17) Uani 1 1 d . . .
O11 O 0.5057(7) 0.4280(6) 0.1514(6) 0.128(3) Uani 1 1 d . . .
O12 O 0.6742(7) 0.4254(8) 0.1838(6) 0.165(5) Uani 1 1 d . . .
O13 O 0.1688(3) 0.2489(3) 0.5158(3) 0.0389(8) Uani 1 1 d . . .
O14 O 0.0121(3) 0.2906(3) 0.4524(3) 0.0407(8) Uani 1 1 d . . .
O15 O 0.0886(3) 0.1298(3) 0.4879(3) 0.0445(9) Uani 1 1 d . . .
O16 O 0.0103(3) 0.2105(3) 0.6061(3) 0.0462(9) Uani 1 1 d . . .
O17 O 0.4832(11) 0.4225(8) 0.4682(11) 0.091(4) Uani 0.50 1 d P . .
O18 O 0.5549(17) 0.5573(16) 0.4817(15) 0.061(5) Uiso 0.25 1 d P . .
O18A O 0.593(4) 0.445(3) 0.492(3) 0.148(14) Uiso 0.25 1 d P . .
O19 O 0.4518(11) 0.5722(9) 0.4067(9) 0.096(4) Uani 0.50 1 d P . .
O20 O 0.6012(8) 0.5038(12) 0.4459(10) 0.100(4) Uiso 0.50 1 d PD . .
O21 O 1.0699(14) 0.8979(14) 0.0370(18) 0.169(9) Uiso 0.50 1 d PD . 1
O22 O 0.9594(14) 0.9770(13) 0.1190(7) 0.054(4) Uiso 0.25 1 d PD . 1
O23 O 0.9109(9) 0.9078(8) 0.0156(9) 0.088(3) Uiso 0.50 1 d PD . 1
O24 O 0.910(3) 0.927(4) 0.101(3) 0.19(2) Uiso 0.25 1 d PD . 1
O22A O 0.945(3) 1.030(3) 0.070(3) 0.119(10) Uiso 0.25 1 d P . 2
O24A O 1.0738(14) 0.9423(15) 0.0021(14) 0.057(4) Uiso 0.25 1 d P . 2
O25 O 0.5519(5) 0.6325(4) 0.1837(5) 0.0839(16) Uani 1 1 d . . .
N1 N 0.4671(3) -0.0541(3) 0.3060(3) 0.0354(9) Uani 1 1 d . . .
N2 N 0.5181(4) -0.1024(4) 0.2412(4) 0.0523(12) Uani 1 1 d . A .
N3 N 0.3743(3) 0.0078(3) 0.4526(3) 0.0293(8) Uani 1 1 d . . .
N4 N 0.2327(3) 0.0352(3) 0.2936(3) 0.0318(8) Uani 1 1 d . . .
N5 N 0.1569(3) -0.0188(3) 0.3298(3) 0.0386(9) Uani 1 1 d . . .
N6 N 0.3720(3) 0.1405(3) 0.1895(3) 0.0304(8) Uani 1 1 d . . .
N7 N 0.1379(3) 0.4045(3) 0.1268(3) 0.0313(8) Uani 1 1 d . . .
N8 N 0.1891(3) 0.4667(3) 0.0615(3) 0.0358(9) Uani 1 1 d . . .
N9 N 0.0229(3) 0.2746(3) 0.2292(3) 0.0288(8) Uani 1 1 d . . .
N10 N 0.1467(3) 0.4411(3) 0.3313(3) 0.0262(7) Uani 1 1 d . . .
N11 N 0.2352(3) 0.4326(3) 0.3652(3) 0.0268(7) Uani 1 1 d . . .
N12 N -0.0369(3) 0.4579(3) 0.2926(3) 0.0281(8) Uani 1 1 d . . .
C1 C 0.5527(6) -0.1935(5) 0.2808(6) 0.0671(19) Uani 1 1 d . . .
H1 H 0.5896 -0.2405 0.2495 0.080 Uiso 1 1 calc R . .
C2 C 0.5259(5) -0.2062(4) 0.3724(5) 0.0571(16) Uani 1 1 d . . .
H2 H 0.5395 -0.2623 0.4172 0.069 Uiso 1 1 calc R . .
C3 C 0.4730(4) -0.1167(4) 0.3857(4) 0.0386(11) Uani 1 1 d . . .
C4 C 0.4228(3) -0.0838(3) 0.4683(4) 0.0347(10) Uani 1 1 d . . .
C5 C 0.4240(4) -0.1381(4) 0.5567(4) 0.0435(12) Uani 1 1 d . . .
H5 H 0.4574 -0.2018 0.5671 0.052 Uiso 1 1 calc R . .
C6 C 0.3750(4) -0.0970(4) 0.6296(4) 0.0471(13) Uani 1 1 d . . .
H6 H 0.3754 -0.1328 0.6900 0.057 Uiso 1 1 calc R . .
C7 C 0.3258(4) -0.0039(4) 0.6140(4) 0.0454(13) Uani 1 1 d . . .
H7 H 0.2921 0.0247 0.6629 0.055 Uiso 1 1 calc R . .
C8 C 0.3273(4) 0.0463(4) 0.5246(3) 0.0376(11) Uani 1 1 d . . .
H8 H 0.2942 0.1100 0.5133 0.045 Uiso 1 1 calc R . .
C9 C 0.5305(5) -0.0576(5) 0.1454(4) 0.0562(16) Uani 1 1 d . . .
H9A H 0.4623 -0.0253 0.1291 0.067 Uiso 1 1 calc R A .
H9B H 0.5555 -0.1070 0.1097 0.067 Uiso 1 1 calc R . .
C10 C 0.6046(5) 0.0133(6) 0.1193(4) 0.0592(17) Uani 1 1 d . A .
C11 C 0.6698(15) 0.1305(12) -0.0129(14) 0.073(5) Uiso 0.50 1 d PD A 1
H11A H 0.6620 0.1707 0.0309 0.110 Uiso 0.50 1 calc PR A 1
H11B H 0.6410 0.1671 -0.0673 0.110 Uiso 0.50 1 calc PR A 1
H11C H 0.7431 0.1076 -0.0295 0.110 Uiso 0.50 1 calc PR A 1
C11A C 0.6957(13) 0.1058(14) -0.0040(14) 0.073(5) Uiso 0.50 1 d PD A 2
H11D H 0.6709 0.1691 0.0079 0.110 Uiso 0.50 1 calc PR A 2
H11E H 0.7162 0.1105 -0.0694 0.110 Uiso 0.50 1 calc PR A 2
H11F H 0.7551 0.0765 0.0274 0.110 Uiso 0.50 1 calc PR A 2
C12 C 0.1030(5) -0.0243(4) 0.2646(5) 0.0535(15) Uani 1 1 d . . .
H12 H 0.0477 -0.0593 0.2739 0.064 Uiso 1 1 calc R . .
C13 C 0.1417(5) 0.0289(4) 0.1839(5) 0.0508(15) Uani 1 1 d . . .
H13 H 0.1190 0.0397 0.1267 0.061 Uiso 1 1 calc R . .
C14 C 0.2245(4) 0.0649(3) 0.2051(4) 0.0363(11) Uani 1 1 d . . .
C15 C 0.2950(4) 0.1285(3) 0.1479(3) 0.0351(10) Uani 1 1 d . . .
C16 C 0.2835(5) 0.1768(4) 0.0589(4) 0.0451(13) Uani 1 1 d . . .
H16 H 0.2308 0.1662 0.0305 0.054 Uiso 1 1 calc R . .
C17 C 0.3500(5) 0.2403(4) 0.0127(4) 0.0510(14) Uani 1 1 d . . .
H17 H 0.3435 0.2732 -0.0478 0.061 Uiso 1 1 calc R . .
C18 C 0.4264(5) 0.2554(4) 0.0561(4) 0.0491(13) Uani 1 1 d . . .
H18 H 0.4711 0.3002 0.0264 0.059 Uiso 1 1 calc R . .
C19 C 0.4359(4) 0.2035(4) 0.1440(3) 0.0380(11) Uani 1 1 d . . .
H19 H 0.4889 0.2126 0.1730 0.046 Uiso 1 1 calc R . .
C20 C 0.1464(4) -0.0667(4) 0.4243(4) 0.0402(11) Uani 1 1 d . . .
H20A H 0.0729 -0.0721 0.4472 0.048 Uiso 1 1 calc R . .
H20B H 0.1691 -0.0288 0.4599 0.048 Uiso 1 1 calc R . .
C21 C 0.2103(4) -0.1649(4) 0.4377(4) 0.0361(11) Uani 1 1 d . . .
C22 C 0.2612(5) -0.2982(5) 0.5519(5) 0.0575(15) Uani 1 1 d . . .
H22A H 0.2215 -0.3425 0.5407 0.086 Uiso 1 1 calc R . .
H22B H 0.2690 -0.3132 0.6162 0.086 Uiso 1 1 calc R . .
H22C H 0.3294 -0.3034 0.5148 0.086 Uiso 1 1 calc R . .
C23 C 0.2254(4) 0.4978(4) 0.4158(4) 0.0478(14) Uani 1 1 d . . .
H23 H 0.2768 0.5067 0.4467 0.057 Uiso 1 1 calc R . .
C24 C 0.1263(5) 0.5498(5) 0.4145(5) 0.0546(16) Uani 1 1 d . . .
H24 H 0.0964 0.6002 0.4440 0.065 Uiso 1 1 calc R . .
C25 C 0.0811(4) 0.5109(3) 0.3602(3) 0.0327(10) Uani 1 1 d . . .
C26 C -0.0243(4) 0.5242(3) 0.3356(3) 0.0339(10) Uani 1 1 d . . .
C27 C -0.1034(5) 0.5957(5) 0.3549(5) 0.0590(18) Uani 1 1 d . . .
H27 H -0.0921 0.6422 0.3836 0.071 Uiso 1 1 calc R . .
C28 C -0.2004(5) 0.5978(5) 0.3312(6) 0.0643(19) Uani 1 1 d . . .
H28 H -0.2564 0.6449 0.3453 0.077 Uiso 1 1 calc R . .
C29 C -0.2137(4) 0.5312(4) 0.2875(5) 0.0496(14) Uani 1 1 d . . .
H29 H -0.2786 0.5321 0.2703 0.060 Uiso 1 1 calc R . .
C30 C -0.1306(4) 0.4623(4) 0.2686(4) 0.0357(10) Uani 1 1 d . . .
H30 H -0.1399 0.4168 0.2378 0.043 Uiso 1 1 calc R . .
C31 C 0.3242(3) 0.3611(3) 0.3467(4) 0.0324(10) Uani 1 1 d . . .
H31A H 0.3650 0.3463 0.3973 0.039 Uiso 1 1 calc R . .
H31B H 0.3685 0.3889 0.2910 0.039 Uiso 1 1 calc R . .
C32 C 0.2993(3) 0.2670(3) 0.3341(3) 0.0237(8) Uani 1 1 d . . .
C33 C 0.1695(4) 0.4674(4) -0.0229(3) 0.0427(12) Uani 1 1 d . . .
H33 H 0.1962 0.5055 -0.0785 0.051 Uiso 1 1 calc R . .
C34 C 0.1035(4) 0.4021(4) -0.0121(3) 0.0403(11) Uani 1 1 d . . .
H34 H 0.0761 0.3862 -0.0582 0.048 Uiso 1 1 calc R . .
C35 C 0.0858(3) 0.3644(3) 0.0823(3) 0.0321(9) Uani 1 1 d . . .
C36 C 0.0211(4) 0.2941(3) 0.1377(3) 0.0314(9) Uani 1 1 d . . .
C37 C -0.0417(4) 0.2515(4) 0.1006(4) 0.0418(12) Uani 1 1 d . . .
H37 H -0.0411 0.2645 0.0368 0.050 Uiso 1 1 calc R . .
C38 C -0.1045(5) 0.1902(4) 0.1585(4) 0.0497(14) Uani 1 1 d . . .
H38 H -0.1488 0.1622 0.1348 0.060 Uiso 1 1 calc R . .
C39 C -0.1022(4) 0.1702(4) 0.2511(4) 0.0448(12) Uani 1 1 d . . .
H39 H -0.1447 0.1283 0.2914 0.054 Uiso 1 1 calc R . .
C40 C -0.0366(4) 0.2123(3) 0.2845(4) 0.0349(10) Uani 1 1 d . . .
H40 H -0.0335 0.1969 0.3478 0.042 Uiso 1 1 calc R . .
C41 C 0.2452(4) 0.5290(4) 0.0883(4) 0.0414(12) Uani 1 1 d . . .
H41A H 0.2921 0.5574 0.0349 0.050 Uiso 1 1 calc R . .
H41B H 0.2878 0.4914 0.1348 0.050 Uiso 1 1 calc R . .
C42 C 0.1715(4) 0.6072(4) 0.1261(3) 0.0401(12) Uani 1 1 d . . .
C43 C 0.1612(6) 0.7321(6) 0.2031(6) 0.0689(19) Uani 1 1 d . . .
H43A H 0.1372 0.7823 0.1534 0.103 Uiso 1 1 calc R . .
H43B H 0.2040 0.7565 0.2348 0.103 Uiso 1 1 calc R . .
H43C H 0.1016 0.7109 0.2458 0.103 Uiso 1 1 calc R . .
C44 C 0.4495(15) 0.6155(14) 0.2546(14) 0.085(5) Uiso 0.50 1 d P . .
C44A C 0.4553(16) 0.6488(14) 0.1867(14) 0.084(5) Uiso 0.50 1 d P . .

loop_
_atom_site_aniso_label
_atom_site_aniso_U_11
_atom_site_aniso_U_22
_atom_site_aniso_U_33
_atom_site_aniso_U_23
_atom_site_aniso_U_13
_atom_site_aniso_U_12
Cu1 0.0262(3) 0.0262(3) 0.0301(4) -0.0072(3) -0.0084(3) -0.0035(2)
Cu2 0.0199(3) 0.0253(3) 0.0317(4) -0.0107(3) -0.0074(2) -0.0036(2)
Cl1 0.0615(9) 0.0605(9) 0.0492(8) -0.0067(6) -0.0031(6) -0.0338(7)
Cl2 0.0277(5) 0.0302(5) 0.0381(6) -0.0147(4) 0.0008(4) -0.0099(4)
Cl3 0.0285(10) 0.102(2) 0.185(4) -0.089(2) -0.0283(15) 0.0113(12)
O1 0.052(3) 0.117(4) 0.056(3) -0.038(3) -0.014(2) -0.007(3)
O2 0.059(3) 0.110(4) 0.048(2) -0.035(3) -0.004(2) -0.014(3)
O3 0.042(2) 0.046(2) 0.050(2) -0.0109(17) -0.0009(16) -0.0133(16)
O4 0.051(2) 0.044(2) 0.049(2) -0.0174(18) -0.0087(18) 0.0067(17)
O5 0.0251(14) 0.0266(15) 0.0331(16) -0.0077(12) -0.0093(12) -0.0029(12)
O6 0.0206(14) 0.0262(15) 0.0339(16) -0.0106(12) -0.0067(12) -0.0032(11)
O7 0.049(2) 0.070(3) 0.064(3) -0.028(2) -0.0155(19) -0.022(2)
O8 0.047(2) 0.050(2) 0.060(2) -0.0123(19) -0.0244(19) -0.0080(17)
O9 0.123(5) 0.086(4) 0.065(3) -0.002(3) 0.012(3) -0.048(4)
O10 0.080(4) 0.102(4) 0.078(4) -0.034(3) 0.016(3) -0.036(3)
O11 0.141(7) 0.111(6) 0.125(6) -0.033(5) -0.056(5) 0.041(5)
O12 0.163(8) 0.264(12) 0.125(6) -0.101(7) 0.063(6) -0.181(9)
O13 0.0304(17) 0.0452(19) 0.050(2) -0.0218(16) -0.0051(15) -0.0125(14)
O14 0.0329(17) 0.043(2) 0.047(2) -0.0130(16) -0.0050(15) -0.0053(14)
O15 0.0400(19) 0.0364(19) 0.065(2) -0.0280(17) -0.0017(17) -0.0096(15)
O16 0.050(2) 0.049(2) 0.040(2) -0.0135(16) 0.0084(16) -0.0189(17)
O17 0.088(8) 0.073(7) 0.133(11) -0.045(8) -0.068(9) 0.012(6)
O19 0.114(10) 0.093(8) 0.089(8) 0.022(7) -0.062(8) -0.040(7)
O25 0.083(4) 0.073(3) 0.099(4) -0.010(3) -0.023(3) -0.021(3)
N1 0.0301(19) 0.034(2) 0.046(2) -0.0173(18) -0.0155(17) 0.0061(16)
N2 0.053(3) 0.053(3) 0.055(3) -0.028(2) -0.020(2) 0.016(2)
N3 0.0235(17) 0.0303(19) 0.036(2) -0.0055(15) -0.0094(15) -0.0065(14)
N4 0.0238(18) 0.0300(19) 0.046(2) -0.0126(17) -0.0097(16) -0.0044(15)
N5 0.028(2) 0.033(2) 0.062(3) -0.0160(19) -0.0130(19) -0.0072(16)
N6 0.0312(19) 0.0314(19) 0.0301(19) -0.0107(15) -0.0086(15) 0.0006(15)
N7 0.0312(19) 0.036(2) 0.0284(19) -0.0064(15) -0.0048(15) -0.0096(16)
N8 0.032(2) 0.046(2) 0.030(2) -0.0042(17) -0.0042(16) -0.0135(17)
N9 0.0242(17) 0.0287(18) 0.037(2) -0.0108(15) -0.0080(15) -0.0048(14)
N10 0.0223(17) 0.0269(18) 0.0324(19) -0.0082(14) -0.0083(14) -0.0047(14)
N11 0.0243(17) 0.0266(18) 0.0339(19) -0.0095(15) -0.0093(14) -0.0054(14)
N12 0.0255(18) 0.0262(18) 0.0324(19) -0.0041(15) -0.0097(15) -0.0012(14)
C1 0.069(4) 0.051(4) 0.083(5) -0.033(3) -0.024(4) 0.023(3)
C2 0.060(4) 0.039(3) 0.071(4) -0.013(3) -0.024(3) 0.012(3)
C3 0.028(2) 0.032(2) 0.058(3) -0.009(2) -0.019(2) 0.0025(18)
C4 0.025(2) 0.032(2) 0.051(3) -0.002(2) -0.018(2) -0.0077(18)
C5 0.033(2) 0.041(3) 0.056(3) 0.007(2) -0.023(2) -0.008(2)
C6 0.036(3) 0.062(4) 0.044(3) 0.007(3) -0.018(2) -0.020(2)
C7 0.036(3) 0.063(4) 0.040(3) -0.007(2) -0.006(2) -0.018(2)
C8 0.031(2) 0.047(3) 0.036(3) -0.008(2) -0.0056(19) -0.011(2)
C9 0.055(3) 0.062(4) 0.058(4) -0.037(3) -0.019(3) 0.018(3)
C10 0.040(3) 0.089(5) 0.053(4) -0.039(3) -0.012(3) 0.016(3)
C12 0.040(3) 0.043(3) 0.088(5) -0.016(3) -0.031(3) -0.010(2)
C13 0.051(3) 0.044(3) 0.071(4) -0.018(3) -0.039(3) -0.005(2)
C14 0.031(2) 0.031(2) 0.054(3) -0.018(2) -0.020(2) 0.0019(18)
C15 0.039(2) 0.031(2) 0.039(3) -0.015(2) -0.014(2) 0.0048(19)
C16 0.053(3) 0.046(3) 0.040(3) -0.018(2) -0.022(2) 0.008(2)
C17 0.065(4) 0.052(3) 0.030(3) -0.008(2) -0.009(2) 0.007(3)
C18 0.052(3) 0.050(3) 0.038(3) -0.006(2) 0.004(2) -0.006(3)
C19 0.036(3) 0.044(3) 0.033(2) -0.010(2) -0.001(2) -0.008(2)
C20 0.028(2) 0.034(3) 0.063(3) -0.020(2) 0.001(2) -0.0101(19)
C21 0.025(2) 0.037(3) 0.051(3) -0.016(2) -0.007(2) -0.0097(19)
C22 0.057(4) 0.052(3) 0.060(4) 0.003(3) -0.017(3) -0.011(3)
C23 0.041(3) 0.046(3) 0.072(4) -0.037(3) -0.028(3) 0.006(2)
C24 0.042(3) 0.056(3) 0.082(4) -0.047(3) -0.026(3) 0.011(3)
C25 0.031(2) 0.030(2) 0.040(3) -0.0132(19) -0.0123(19) 0.0017(18)
C26 0.031(2) 0.032(2) 0.043(3) -0.016(2) -0.016(2) 0.0031(18)
C27 0.046(3) 0.056(4) 0.091(5) -0.046(3) -0.035(3) 0.017(3)
C28 0.041(3) 0.061(4) 0.099(5) -0.042(4) -0.031(3) 0.024(3)
C29 0.029(2) 0.051(3) 0.073(4) -0.017(3) -0.025(3) 0.007(2)
C30 0.029(2) 0.037(2) 0.045(3) -0.008(2) -0.015(2) -0.0045(19)
C31 0.022(2) 0.032(2) 0.048(3) -0.014(2) -0.0091(19) -0.0047(17)
C32 0.0205(19) 0.025(2) 0.025(2) -0.0055(16) -0.0018(15) -0.0036(16)
C33 0.042(3) 0.056(3) 0.029(2) -0.004(2) -0.005(2) -0.012(2)
C34 0.039(3) 0.054(3) 0.032(2) -0.014(2) -0.012(2) -0.007(2)
C35 0.027(2) 0.038(2) 0.034(2) -0.0122(19) -0.0096(18) -0.0003(18)
C36 0.029(2) 0.032(2) 0.038(2) -0.0137(19) -0.0109(18) -0.0021(18)
C37 0.046(3) 0.044(3) 0.044(3) -0.015(2) -0.019(2) -0.009(2)
C38 0.050(3) 0.051(3) 0.063(4) -0.019(3) -0.022(3) -0.021(3)
C39 0.043(3) 0.043(3) 0.055(3) -0.013(2) -0.009(2) -0.019(2)
C40 0.034(2) 0.035(2) 0.040(3) -0.011(2) -0.005(2) -0.0116(19)
C41 0.036(3) 0.056(3) 0.036(3) -0.003(2) -0.006(2) -0.022(2)
C42 0.048(3) 0.046(3) 0.030(2) 0.001(2) -0.013(2) -0.023(2)
C43 0.074(5) 0.069(4) 0.081(5) -0.038(4) -0.014(4) -0.021(4)

loop_
_atom_type_symbol
_atom_type_description
_atom_type_scat_dispersion_real
_atom_type_scat_dispersion_imag
_atom_type_scat_source
C C 0.0181 0.0091 'International Tables Vol C Tables 4.2.6.8 and 6.1.1.4'
H H 0.0000 0.0000 'International Tables Vol C Tables 4.2.6.8 and 6.1.1.4'
N N 0.0311 0.0180 'International Tables Vol C Tables 4.2.6.8 and 6.1.1.4'
O O 0.0492 0.0322 'International Tables Vol C Tables 4.2.6.8 and 6.1.1.4'
Cl Cl 0.3639 0.7018 'International Tables Vol C Tables 4.2.6.8 and 6.1.1.4'
Cu Cu -1.9646 0.5888 'International Tables Vol C Tables 4.2.6.8 and 6.1.1.4'

loop_
_geom_angle_atom_site_label_1
_geom_angle_atom_site_label_2
_geom_angle_atom_site_label_3
_geom_angle
_geom_angle_site_symmetry_1
_geom_angle_site_symmetry_3
O5 Cu1 N6 90.02(14) . .
O5 Cu1 N3 90.40(14) . .
N6 Cu1 N3 179.36(17) . .
O5 Cu1 N1 143.52(14) . .
N6 Cu1 N1 99.99(16) . .
N3 Cu1 N1 79.39(16) . .
O5 Cu1 N4 121.47(13) . .
N6 Cu1 N4 78.88(16) . .
N3 Cu1 N4 101.32(15) . .
N1 Cu1 N4 94.94(15) . .
N10 Cu2 O6 88.41(13) . .
N10 Cu2 N9 172.79(15) . .
O6 Cu2 N9 96.65(13) . .
N10 Cu2 N12 79.37(15) . .
O6 Cu2 N12 161.87(14) . .
N9 Cu2 N12 94.49(15) . .
N10 Cu2 N7 105.90(15) . .
O6 Cu2 N7 98.53(14) . .
N9 Cu2 N7 78.50(15) . .
N12 Cu2 N7 97.67(15) . .
O9 Cl1 O12 109.7(5) . .
O9 Cl1 O10 113.1(4) . .
O12 Cl1 O10 111.9(4) . .
O9 Cl1 O11 101.0(5) . .
O12 Cl1 O11 111.8(7) . .
O10 Cl1 O11 108.8(4) . .
O15 Cl2 O16 110.0(2) . .
O15 Cl2 O13 109.9(2) . .
O16 Cl2 O13 109.9(2) . .
O15 Cl2 O14 109.0(2) . .
O16 Cl2 O14 108.6(2) . .
O13 Cl2 O14 109.5(2) . .
O18 Cl3 O18 180.000(5) . 2_666
O18 Cl3 O18A 100(2) . 2_666
O18 Cl3 O18A 80(2) 2_666 2_666
O18 Cl3 O18A 80(2) . .
O18 Cl3 O18A 100(2) 2_666 .
O18A Cl3 O18A 180(4) 2_666 .
O18 Cl3 O17 40.3(11) . 2_666
O18 Cl3 O17 139.7(11) 2_666 2_666
O18A Cl3 O17 75(2) 2_666 2_666
O18A Cl3 O17 105(2) . 2_666
O18 Cl3 O17 139.7(11) . .
O18 Cl3 O17 40.3(11) 2_666 .
O18A Cl3 O17 105(2) 2_666 .
O18A Cl3 O17 75(2) . .
O17 Cl3 O17 180.0(4) 2_666 .
O18 Cl3 O20 48.1(12) . .
O18 Cl3 O20 131.9(12) 2_666 .
O18A Cl3 O20 138.8(19) 2_666 .
O18A Cl3 O20 41.2(19) . .
O17 Cl3 O20 86.6(9) 2_666 .
O17 Cl3 O20 93.4(9) . .
O18 Cl3 O20 131.9(12) . 2_666
O18 Cl3 O20 48.1(12) 2_666 2_666
O18A Cl3 O20 41.2(19) 2_666 2_666
O18A Cl3 O20 138.8(19) . 2_666
O17 Cl3 O20 93.4(9) 2_666 2_666
O17 Cl3 O20 86.6(9) . 2_666
O20 Cl3 O20 180.0(13) . 2_666
O18 Cl3 O19 99.9(11) . 2_666
O18 Cl3 O19 80.1(11) 2_666 2_666
O18A Cl3 O19 121(2) 2_666 2_666
O18A Cl3 O19 59(2) . 2_666
O17 Cl3 O19 87.3(7) 2_666 2_666
O17 Cl3 O19 92.7(7) . 2_666
O20 Cl3 O19 93.5(8) . 2_666
O20 Cl3 O19 86.5(8) 2_666 2_666
O18 Cl3 O19 80.1(11) . .
O18 Cl3 O19 99.9(11) 2_666 .
O18A Cl3 O19 59(2) 2_666 .
O18A Cl3 O19 121(2) . .
O17 Cl3 O19 92.7(7) 2_666 .
O17 Cl3 O19 87.3(7) . .
O20 Cl3 O19 86.5(8) . .
O20 Cl3 O19 93.5(8) 2_666 .
O19 Cl3 O19 180.000(3) 2_666 .
Cl4 Cl4 O24A 70.5(11) 2_775 .
Cl4 Cl4 O22A 81.0(18) 2_775 .
O24A Cl4 O22A 125.0(19) . .
Cl4 Cl4 O24A 55.4(8) 2_775 2_775
O24A Cl4 O24A 125.8(9) . 2_775
O22A Cl4 O24A 50.6(18) . 2_775
Cl4 Cl4 O21 101.7(12) 2_775 .
O24A Cl4 O21 31.6(13) . .
O22A Cl4 O21 128(2) . .
O24A Cl4 O21 156.5(14) 2_775 .
Cl4 Cl4 O24 153(2) 2_775 .
O24A Cl4 O24 131(3) . .
O22A Cl4 O24 73(3) . .
O24A Cl4 O24 101(2) 2_775 .
O21 Cl4 O24 100(3) . .
Cl4 Cl4 O22 112.8(9) 2_775 .
O24A Cl4 O22 112.0(12) . .
O22A Cl4 O22 40.6(17) . .
O24A Cl4 O22 90.4(11) 2_775 .
O21 Cl4 O22 95.5(13) . .
O24 Cl4 O22 49(2) . .
Cl4 Cl4 O23 133.0(7) 2_775 .
O24A Cl4 O23 116.9(11) . .
O22A Cl4 O23 117.0(17) . .
O24A Cl4 O23 101.1(10) 2_775 .
O21 Cl4 O23 99.0(12) . .
O24 Cl4 O23 58(2) . .
O22 Cl4 O23 106.6(9) . .
Cl4 Cl4 O22A 50.9(13) 2_775 2_775
O24A Cl4 O22A 45.4(15) . 2_775
O22A Cl4 O22A 131.9(13) . 2_775
O24A Cl4 O22A 94.1(15) 2_775 2_775
O21 Cl4 O22A 70.8(17) . 2_775
O24 Cl4 O22A 154(3) . 2_775
O22 Cl4 O22A 152.6(16) . 2_775
O23 Cl4 O22A 99.1(14) . 2_775
Cl4 Cl4 O21 42.8(7) 2_775 2_775
O24A Cl4 O21 113.1(11) . 2_775
O22A Cl4 O21 58.8(19) . 2_775
O24A Cl4 O21 13.2(10) 2_775 2_775
O21 Cl4 O21 144.5(6) . 2_775
O24 Cl4 O21 114(2) . 2_775
O22 Cl4 O21 99.4(11) . 2_775
O23 Cl4 O21 107.2(9) . 2_775
O22A Cl4 O21 81.6(15) 2_775 2_775
C10 O2 C11A 112.6(10) . .
C10 O2 C11 120.0(10) . .
C11A O2 C11 18.1(12) . .
C21 O3 C22 115.6(5) . .
C32 O5 Cu1 121.4(3) . .
C32 O6 Cu2 130.6(3) . .
C42 O7 C43 116.0(5) . .
O18 O17 Cl3 55.3(15) 2_666 .
O17 O18 Cl3 84.4(19) 2_666 .
Cl3 O18A O19 73(2) . 2_666
O18A O19 Cl3 48.5(18) 2_666 .
Cl4 O21 Cl4 35.5(6) . 2_775
O24A O22A Cl4 71(2) 2_775 .
O24A O22A Cl4 49.6(18) 2_775 2_775
Cl4 O22A Cl4 48.1(13) . 2_775
O22A O24A Cl4 85(2) 2_775 .
O22A O24A Cl4 58(2) 2_775 2_775
Cl4 O24A Cl4 54.2(9) . 2_775
C44A O25 C44 40.3(11) . .
C3 N1 N2 105.3(4) . .
C3 N1 Cu1 112.5(3) . .
N2 N1 Cu1 141.7(4) . .
C1 N2 N1 110.1(5) . .
C1 N2 C9 128.0(5) . .
N1 N2 C9 121.9(5) . .
C8 N3 C4 118.9(4) . .
C8 N3 Cu1 124.5(3) . .
C4 N3 Cu1 116.5(3) . .
C14 N4 N5 105.6(4) . .
C14 N4 Cu1 110.1(3) . .
N5 N4 Cu1 143.5(3) . .
N4 N5 C12 110.9(5) . .
N4 N5 C20 120.6(4) . .
C12 N5 C20 128.3(5) . .
C19 N6 C15 118.6(4) . .
C19 N6 Cu1 123.7(3) . .
C15 N6 Cu1 117.2(3) . .
C35 N7 N8 105.7(4) . .
C35 N7 Cu2 110.0(3) . .
N8 N7 Cu2 143.8(3) . .
N7 N8 C33 111.4(4) . .
N7 N8 C41 119.3(4) . .
C33 N8 C41 128.9(4) . .
C40 N9 C36 118.9(4) . .
C40 N9 Cu2 122.7(3) . .
C36 N9 Cu2 117.5(3) . .
C25 N10 N11 107.8(4) . .
C25 N10 Cu2 118.6(3) . .
N11 N10 Cu2 131.9(3) . .
C23 N11 N10 109.5(4) . .
C23 N11 C31 128.5(4) . .
N10 N11 C31 122.0(3) . .
C30 N12 C26 118.1(4) . .
C30 N12 Cu2 128.2(3) . .
C26 N12 Cu2 113.6(3) . .
C2 C1 N2 109.2(6) . .
C2 C1 H1 125.4 . .
N2 C1 H1 125.4 . .
C1 C2 C3 104.2(6) . .
C1 C2 H2 127.9 . .
C3 C2 H2 127.9 . .
N1 C3 C2 111.2(5) . .
N1 C3 C4 117.1(4) . .
C2 C3 C4 131.6(5) . .
N3 C4 C5 121.2(5) . .
N3 C4 C3 114.1(4) . .
C5 C4 C3 124.8(5) . .
C6 C5 C4 118.8(5) . .
C6 C5 H5 120.6 . .
C4 C5 H5 120.6 . .
C7 C6 C5 120.3(5) . .
C7 C6 H6 119.8 . .
C5 C6 H6 119.8 . .
C6 C7 C8 118.1(6) . .
C6 C7 H7 121.0 . .
C8 C7 H7 121.0 . .
N3 C8 C7 122.7(5) . .
N3 C8 H8 118.6 . .
C7 C8 H8 118.6 . .
N2 C9 C10 113.6(5) . .
N2 C9 H9A 108.9 . .
C10 C9 H9A 108.9 . .
N2 C9 H9B 108.9 . .
C10 C9 H9B 108.9 . .
H9A C9 H9B 107.7 . .
O1 C10 O2 124.8(7) . .
O1 C10 C9 126.0(7) . .
O2 C10 C9 109.2(5) . .
O2 C11 H11A 109.5 . .
O2 C11 H11B 109.5 . .
O2 C11 H11C 109.5 . .
O2 C11A H11D 109.5 . .
O2 C11A H11E 109.5 . .
H11D C11A H11E 109.5 . .
O2 C11A H11F 109.5 . .
H11D C11A H11F 109.5 . .
H11E C11A H11F 109.5 . .
N5 C12 C13 108.5(5) . .
N5 C12 H12 125.7 . .
C13 C12 H12 125.7 . .
C12 C13 C14 104.2(5) . .
C12 C13 H13 127.9 . .
C14 C13 H13 127.9 . .
N4 C14 C13 110.7(5) . .
N4 C14 C15 118.2(4) . .
C13 C14 C15 131.0(5) . .
N6 C15 C16 121.5(5) . .
N6 C15 C14 114.8(4) . .
C16 C15 C14 123.7(5) . .
C17 C16 C15 119.3(5) . .
C17 C16 H16 120.3 . .
C15 C16 H16 120.3 . .
C16 C17 C18 119.4(5) . .
C16 C17 H17 120.3 . .
C18 C17 H17 120.3 . .
C19 C18 C17 118.7(5) . .
C19 C18 H18 120.6 . .
C17 C18 H18 120.6 . .
N6 C19 C18 122.4(5) . .
N6 C19 H19 118.8 . .
C18 C19 H19 118.8 . .
N5 C20 C21 111.5(4) . .
N5 C20 H20A 109.3 . .
C21 C20 H20A 109.3 . .
N5 C20 H20B 109.3 . .
C21 C20 H20B 109.3 . .
H20A C20 H20B 108.0 . .
O4 C21 O3 126.0(5) . .
O4 C21 C20 125.1(5) . .
O3 C21 C20 109.0(4) . .
O3 C22 H22A 109.5 . .
O3 C22 H22B 109.5 . .
H22A C22 H22B 109.5 . .
O3 C22 H22C 109.5 . .
H22A C22 H22C 109.5 . .
H22B C22 H22C 109.5 . .
N11 C23 C24 108.0(4) . .
N11 C23 H23 126.0 . .
C24 C23 H23 126.0 . .
C25 C24 C23 104.4(5) . .
C25 C24 H24 127.8 . .
C23 C24 H24 127.8 . .
N10 C25 C24 110.3(4) . .
N10 C25 C26 114.8(4) . .
C24 C25 C26 134.6(4) . .
N12 C26 C27 122.3(4) . .
N12 C26 C25 113.2(4) . .
C27 C26 C25 124.5(4) . .
C26 C27 C28 118.6(5) . .
C26 C27 H27 120.7 . .
C28 C27 H27 120.7 . .
C29 C28 C27 119.3(5) . .
C29 C28 H28 120.3 . .
C27 C28 H28 120.3 . .
C28 C29 C30 119.2(5) . .
C28 C29 H29 120.4 . .
C30 C29 H29 120.4 . .
N12 C30 C29 122.3(5) . .
N12 C30 H30 118.8 . .
C29 C30 H30 118.8 . .
N11 C31 C32 116.0(3) . .
N11 C31 H31A 108.3 . .
C32 C31 H31A 108.3 . .
N11 C31 H31B 108.3 . .
C32 C31 H31B 108.3 . .
H31A C31 H31B 107.4 . .
O6 C32 O5 123.7(4) . .
O6 C32 C31 123.6(4) . .
O5 C32 C31 112.6(4) . .
N8 C33 C34 107.3(4) . .
N8 C33 H33 126.4 . .
C34 C33 H33 126.4 . .
C33 C34 C35 105.1(4) . .
C33 C34 H34 127.5 . .
C35 C34 H34 127.5 . .
N7 C35 C34 110.6(4) . .
N7 C35 C36 117.4(4) . .
C34 C35 C36 132.0(4) . .
N9 C36 C37 121.2(5) . .
N9 C36 C35 115.7(4) . .
C37 C36 C35 123.1(4) . .
C38 C37 C36 119.1(5) . .
C38 C37 H37 120.5 . .
C36 C37 H37 120.5 . .
C39 C38 C37 119.6(5) . .
C39 C38 H38 120.2 . .
C37 C38 H38 120.2 . .
C38 C39 C40 119.2(5) . .
C38 C39 H39 120.4 . .
C40 C39 H39 120.4 . .
N9 C40 C39 121.9(5) . .
N9 C40 H40 119.0 . .
C39 C40 H40 119.0 . .
N8 C41 C42 111.3(4) . .
N8 C41 H41A 109.4 . .
C42 C41 H41A 109.4 . .
N8 C41 H41B 109.4 . .
C42 C41 H41B 109.4 . .
H41A C41 H41B 108.0 . .
O8 C42 O7 124.5(6) . .
O8 C42 C41 125.3(5) . .
O7 C42 C41 110.1(5) . .
O7 C43 H43A 109.5 . .
O7 C43 H43B 109.5 . .
H43A C43 H43B 109.5 . .
O7 C43 H43C 109.5 . .
H43A C43 H43C 109.5 . .
H43B C43 H43C 109.5 . .
C44A C44 O25 52.0(15) . .
C44 C44A O25 87.7(19) . .

loop_
_geom_bond_atom_site_label_1
_geom_bond_atom_site_label_2
_geom_bond_distance
_geom_bond_site_symmetry_2
Cu1 O5 1.971(3) .
Cu1 N6 2.000(4) .
Cu1 N3 2.001(4) .
Cu1 N1 2.090(4) .
Cu1 N4 2.177(4) .
Cu2 N10 1.930(3) .
Cu2 O6 1.993(3) .
Cu2 N9 1.995(4) .
Cu2 N12 2.068(4) .
Cu2 N7 2.211(4) .
Cl1 O9 1.380(5) .
Cl1 O12 1.390(6) .
Cl1 O10 1.407(6) .
Cl1 O11 1.460(8) .
Cl2 O15 1.439(3) .
Cl2 O16 1.440(4) .
Cl2 O13 1.445(3) .
Cl2 O14 1.445(4) .
Cl3 O18 1.16(2) .
Cl3 O18 1.16(2) 2_666
Cl3 O18A 1.33(5) 2_666
Cl3 O18A 1.33(5) .
Cl3 O17 1.405(11) 2_666
Cl3 O17 1.405(11) .
Cl3 O20 1.436(9) .
Cl3 O20 1.436(9) 2_666
Cl3 O19 1.698(11) 2_666
Cl3 O19 1.698(10) .
Cl4 Cl4 1.197(8) 2_775
Cl4 O24A 1.214(19) .
Cl4 O22A 1.25(4) .
Cl4 O24A 1.39(2) 2_775
Cl4 O21 1.399(10) .
Cl4 O24 1.427(10) .
Cl4 O22 1.435(9) .
Cl4 O23 1.440(8) .
Cl4 O22A 1.59(4) 2_775
Cl4 O21 2.016(19) 2_775
O1 C10 1.192(8) .
O2 C10 1.339(8) .
O2 C11A 1.436(9) .
O2 C11 1.476(9) .
O3 C21 1.341(7) .
O3 C22 1.442(7) .
O4 C21 1.185(6) .
O5 C32 1.256(5) .
O6 C32 1.255(5) .
O7 C42 1.332(6) .
O7 C43 1.460(8) .
O8 C42 1.196(7) .
O17 O18 0.91(2) 2_666
O18 O17 0.91(2) 2_666
O18A O19 1.52(5) 2_666
O19 O18A 1.52(5) 2_666
O21 Cl4 2.016(19) 2_775
O22A O24A 1.13(4) 2_775
O22A Cl4 1.59(4) 2_775
O24A O22A 1.13(4) 2_775
O24A Cl4 1.39(2) 2_775
O25 C44A 1.25(2) .
O25 C44 1.58(2) .
N1 C3 1.334(7) .
N1 N2 1.353(6) .
N2 C1 1.351(9) .
N2 C9 1.436(9) .
N3 C8 1.347(7) .
N3 C4 1.353(6) .
N4 C14 1.328(7) .
N4 N5 1.347(6) .
N5 C12 1.350(7) .
N5 C20 1.430(7) .
N6 C19 1.345(6) .
N6 C15 1.352(6) .
N7 C35 1.342(6) .
N7 N8 1.346(6) .
N8 C33 1.353(7) .
N8 C41 1.449(6) .
N9 C40 1.344(6) .
N9 C36 1.355(6) .
N10 C25 1.313(6) .
N10 N11 1.338(5) .
N11 C23 1.338(6) .
N11 C31 1.451(6) .
N12 C30 1.342(6) .
N12 C26 1.344(6) .
C1 C2 1.347(11) .
C1 H1 0.9400 .
C2 C3 1.403(8) .
C2 H2 0.9400 .
C3 C4 1.453(8) .
C4 C5 1.386(7) .
C5 C6 1.384(9) .
C5 H5 0.9400 .
C6 C7 1.376(9) .
C6 H6 0.9400 .
C7 C8 1.377(8) .
C7 H7 0.9400 .
C8 H8 0.9400 .
C9 C10 1.494(10) .
C9 H9A 0.9800 .
C9 H9B 0.9800 .
C11 H11A 0.9700 .
C11 H11B 0.9700 .
C11 H11C 0.9700 .
C11A H11D 0.9700 .
C11A H11E 0.9700 .
C11A H11F 0.9700 .
C12 C13 1.351(10) .
C12 H12 0.9400 .
C13 C14 1.420(7) .
C13 H13 0.9400 .
C14 C15 1.456(8) .
C15 C16 1.387(7) .
C16 C17 1.374(9) .
C16 H16 0.9400 .
C17 C18 1.383(9) .
C17 H17 0.9400 .
C18 C19 1.381(8) .
C18 H18 0.9400 .
C19 H19 0.9400 .
C20 C21 1.508(7) .
C20 H20A 0.9800 .
C20 H20B 0.9800 .
C22 H22A 0.9700 .
C22 H22B 0.9700 .
C22 H22C 0.9700 .
C23 C24 1.385(8) .
C23 H23 0.9400 .
C24 C25 1.382(7) .
C24 H24 0.9400 .
C25 C26 1.474(6) .
C26 C27 1.375(7) .
C27 C28 1.388(8) .
C27 H27 0.9400 .
C28 C29 1.359(9) .
C28 H28 0.9400 .
C29 C30 1.379(7) .
C29 H29 0.9400 .
C30 H30 0.9400 .
C31 C32 1.537(6) .
C31 H31A 0.9800 .
C31 H31B 0.9800 .
C33 C34 1.374(8) .
C33 H33 0.9400 .
C34 C35 1.399(7) .
C34 H34 0.9400 .
C35 C36 1.462(7) .
C36 C37 1.393(7) .
C37 C38 1.376(8) .
C37 H37 0.9400 .
C38 C39 1.372(9) .
C38 H38 0.9400 .
C39 C40 1.383(7) .
C39 H39 0.9400 .
C40 H40 0.9400 .
C41 C42 1.508(8) .
C41 H41A 0.9800 .
C41 H41B 0.9800 .
C43 H43A 0.9700 .
C43 H43B 0.9700 .
C43 H43C 0.9700 .
C44 C44A 1.02(2) .
